data_4020227
loop_
_publ_author_name
'Carlos Silva L\'opez'
'Rosana \'Alvarez'
'Bel\'en Vaz'
'Olalla Nieto Faza'
'\'Angel R. de Lera'

_journal_name_full 'Journal of Organic Chemistry'
_journal_page_first 3654
_journal_page_last 3659
_journal_paper_doi 10.1021/jo0501339
_journal_volume 70
_journal_year 2005
_chemical_formula_sum 'C8 H8 Br I O3'
_chemical_formula_weight 358.95
_space_group_IT_number 14
_symmetry_cell_setting monoclinic
_symmetry_space_group_name_Hall '-P 2ybc'
_symmetry_space_group_name_H-M 'P 1 21/c 1'
_cell_angle_alpha 90.00
_cell_angle_beta 90.470(3)
_cell_angle_gamma 90.00
_cell_formula_units_Z 4
_cell_length_a 8.0985(12)
_cell_length_b 10.4719(16)
_cell_length_c 12.3827(19)
_cell_measurement_temperature 293(2)
_cell_volume 1050.1(3)
_diffrn_ambient_temperature 293(2)
_exptl_crystal_density_diffrn 2.270
_cod_depositor_comments
;
The following automatic conversions were performed:
'_symmetry_cell_setting' value 'Monoclinic' changed to 'monoclinic'
according to '/home/saulius/struct/CIF-dictionaries/cif_core.dic'
dictionary named 'cif_core.dic' version 2.4.1 from 2010-06-29.

Automatic conversion script
Id: cif_fix_enum 1527 2010-12-29 10:47:43Z saulius 
;
_cod_original_sg_symbol_H-M 'P 21/c'
_cod_database_code 4020227

loop_
_symmetry_equiv_pos_as_xyz
'x, y, z'
'-x, y+1/2, -z+1/2'
'-x, -y, -z'
'x, -y-1/2, z-1/2'

loop_
_atom_site_label
_atom_site_type_symbol
_atom_site_fract_x
_atom_site_fract_y
_atom_site_fract_z
_atom_site_U_iso_or_equiv
_atom_site_adp_type
_atom_site_occupancy
_atom_site_symmetry_multiplicity
_atom_site_calc_flag
_atom_site_refinement_flags
_atom_site_disorder_assembly
_atom_site_disorder_group
I I 0.54869(6) 0.55138(5) 0.30957(4) 0.0481(2) Uani 1 1 d . . .
Br Br -0.36430(13) 0.31775(11) -0.02991(7) 0.0735(4) Uani 1 1 d . . .
O1 O 0.1693(6) 0.2556(5) 0.1425(4) 0.0441(12) Uani 1 1 d . . .
H1 H 0.1831 0.3159 0.1012 0.066 Uiso 1 1 calc R . .
O2 O -0.0462(6) 0.4824(5) 0.1795(4) 0.0387(11) Uani 1 1 d . . .
O3 O -0.1604(7) 0.5763(5) 0.0374(4) 0.0547(14) Uani 1 1 d . . .
C1 C 0.3692(9) 0.4279(7) 0.2485(6) 0.0437(16) Uani 1 1 d . . .
H1A H 0.3848 0.3962 0.1792 0.052 Uiso 1 1 calc R . .
C2 C 0.2351(8) 0.3908(7) 0.2996(5) 0.0361(14) Uani 1 1 d . . .
C3 C 0.1902(12) 0.4291(10) 0.4109(6) 0.064(3) Uani 1 1 d . . .
H3A H 0.2872 0.4576 0.4489 0.096 Uiso 1 1 calc R . .
H3B H 0.1434 0.3574 0.4480 0.096 Uiso 1 1 calc R . .
H3C H 0.1109 0.4972 0.4079 0.096 Uiso 1 1 calc R . .
C4 C 0.1174(9) 0.3011(7) 0.2423(5) 0.0389(15) Uani 1 1 d . . .
H4 H 0.1066 0.2261 0.2891 0.047 Uiso 1 1 calc R . .
C5 C -0.0561(8) 0.3602(7) 0.2331(5) 0.0363(14) Uani 1 1 d . . .
H5 H -0.1017 0.3719 0.3055 0.044 Uiso 1 1 calc R . .
C6 C -0.1469(9) 0.4838(7) 0.0915(5) 0.0399(15) Uani 1 1 d . . .
C7 C -0.2223(9) 0.3568(8) 0.0836(6) 0.0452(16) Uani 1 1 d . . .
C8 C -0.1729(9) 0.2870(8) 0.1667(6) 0.0467(17) Uani 1 1 d . . .
H8 H -0.2071 0.2040 0.1809 0.056 Uiso 1 1 calc R . .

loop_
_atom_site_aniso_label
_atom_site_aniso_U_11
_atom_site_aniso_U_22
_atom_site_aniso_U_33
_atom_site_aniso_U_23
_atom_site_aniso_U_13
_atom_site_aniso_U_12
I 0.0335(3) 0.0528(4) 0.0580(3) -0.0099(2) -0.0027(2) -0.0012(2)
Br 0.0698(7) 0.0892(8) 0.0612(5) -0.0034(5) -0.0208(5) -0.0148(5)
O1 0.050(3) 0.035(3) 0.047(3) -0.004(2) 0.001(2) 0.009(2)
O2 0.038(3) 0.028(3) 0.050(3) 0.0005(19) 0.000(2) 0.0014(19)
O3 0.060(4) 0.050(3) 0.054(3) 0.016(2) 0.005(3) 0.009(3)
C1 0.039(4) 0.046(4) 0.046(4) -0.010(3) -0.001(3) -0.001(3)
C2 0.037(4) 0.035(4) 0.036(3) 0.007(3) -0.002(3) 0.002(3)
C3 0.067(6) 0.088(7) 0.037(3) -0.004(4) 0.009(4) -0.021(5)
C4 0.044(4) 0.032(4) 0.040(3) 0.006(3) -0.001(3) -0.001(3)
C5 0.037(4) 0.034(4) 0.038(3) 0.001(3) 0.004(3) -0.004(3)
C6 0.038(4) 0.043(4) 0.039(3) 0.002(3) 0.007(3) 0.007(3)
C7 0.036(4) 0.053(5) 0.046(3) -0.005(3) -0.003(3) -0.005(3)
C8 0.039(4) 0.044(4) 0.056(4) 0.005(3) 0.004(3) -0.013(3)

loop_
_geom_bond_atom_site_label_1
_geom_bond_atom_site_label_2
_geom_bond_distance
_geom_bond_site_symmetry_2
_geom_bond_publ_flag
I C1 2.083(7) . ?
Br C7 1.855(7) . ?
O1 C4 1.393(8) . ?
O2 C6 1.355(8) . ?
O2 C5 1.444(8) . ?
O3 C6 1.183(9) . ?
C1 C2 1.320(9) . ?
C2 C3 1.483(10) . ?
C2 C4 1.511(9) . ?
C4 C5 1.539(9) . ?
C5 C8 1.464(10) . ?
C6 C7 1.466(11) . ?
C7 C8 1.321(11) . ?
